data_7239067
loop_
_publ_author_name
'Tan, Yan-Xi'
'He, Yan-Ping'
'Wang, Min'
'Zhang, Jian'

_publ_section_title
;
 A water-stable zeolite-like metal--organic framework for selective
 separation of organic dyes
;
_journal_issue 3
_journal_name_full 'RSC Adv.'
_journal_page_first 1480
_journal_paper_doi 10.1039/C3RA41627E
_journal_volume 4
_journal_year 2014
_chemical_formula_sum 'C24 H16 Ag In N4 O8'
_chemical_formula_weight 711.10
_space_group_IT_number 70
_space_group_name_Hall '-F 2uv 2vw'
_space_group_name_H-M_alt 'F d d d :2'
_symmetry_cell_setting orthorhombic
_symmetry_space_group_name_H-M 'F d d d :2'
_atom_sites_solution_hydrogens geom
_atom_sites_solution_primary direct
_atom_sites_solution_secondary difmap
_audit_creation_method SHELXL-97
_cell_angle_alpha 90.00
_cell_angle_beta 90.00
_cell_angle_gamma 90.00
_cell_formula_units_Z 8
_cell_length_a 12.0412(8)
_cell_length_b 23.6221(17)
_cell_length_c 25.381(2)
_cell_measurement_reflns_used 1066
_cell_measurement_temperature 293(2)
_cell_measurement_theta_max 26.4348
_cell_measurement_theta_min 3.0603
_cell_volume 7219.3(9)
_computing_cell_refinement 'Bruker FRAMBO'
_computing_data_collection 'Bruker FRAMBO'
_computing_data_reduction 'Bruker SHELXTL'
_computing_molecular_graphics 'Bruker SHELXTL'
_computing_publication_material 'Bruker SHELXTL'
_computing_structure_refinement 'SHELXL-97 (Sheldrick, 1997)'
_computing_structure_solution 'SHELXS-97 (Sheldrick, 1990)'
_diffrn_ambient_temperature 293(2)
_diffrn_detector_area_resol_mean none
_diffrn_measured_fraction_theta_full 0.910
_diffrn_measured_fraction_theta_max 0.910
_diffrn_measurement_device_type 'Xcalibur, Eos'
_diffrn_measurement_method 'phi and omega scans'
_diffrn_radiation_monochromator graphite
_diffrn_radiation_source 'Enhance (Mo) X-ray Source'
_diffrn_radiation_type MoK\a
_diffrn_radiation_wavelength 0.71073
_diffrn_reflns_av_R_equivalents 0.0340
_diffrn_reflns_av_sigmaI/netI 0.0350
_diffrn_reflns_limit_h_max 7
_diffrn_reflns_limit_h_min -13
_diffrn_reflns_limit_k_max 26
_diffrn_reflns_limit_k_min -25
_diffrn_reflns_limit_l_max 29
_diffrn_reflns_limit_l_min -16
_diffrn_reflns_number 3389
_diffrn_reflns_theta_full 24.99
_diffrn_reflns_theta_max 24.99
_diffrn_reflns_theta_min 3.07
_diffrn_standards_decay_% none
_diffrn_standards_interval_count none
_diffrn_standards_interval_time none
_diffrn_standards_number none
_exptl_absorpt_coefficient_mu 1.221
_exptl_absorpt_correction_T_max 1.00000
_exptl_absorpt_correction_T_min 0.74999
_exptl_absorpt_correction_type multi-scan
_exptl_absorpt_process_details
;
CrysAlisPro, Agilent Technologies,
Version 1.171.34.49 (release 20-01-2011 CrysAlis171 .NET)
(compiled Jan 20 2011,15:58:25)
Empirical absorption correction using spherical harmonics,
implemented in SCALE3 ABSPACK scaling algorithm.
;
_exptl_crystal_colour colorless
_exptl_crystal_density_diffrn 1.309
_exptl_crystal_density_method 'not measured'
_exptl_crystal_description prism
_exptl_crystal_F_000 2784
_exptl_crystal_size_max .25
_exptl_crystal_size_mid .20
_exptl_crystal_size_min .20
_refine_diff_density_max 1.018
_refine_diff_density_min -0.950
_refine_diff_density_rms 0.118
_refine_ls_extinction_method none
_refine_ls_goodness_of_fit_ref 1.084
_refine_ls_hydrogen_treatment none
_refine_ls_matrix_type full
_refine_ls_number_parameters 88
_refine_ls_number_reflns 1456
_refine_ls_number_restraints 0
_refine_ls_restrained_S_all 1.084
_refine_ls_R_factor_all 0.0784
_refine_ls_R_factor_gt 0.0614
_refine_ls_shift/su_max 0.001
_refine_ls_shift/su_mean 0.000
_refine_ls_structure_factor_coef Fsqd
_refine_ls_weighting_details 'calc w=1/[\s^2^(Fo^2^)+(0.1202P)^2^+59.6590P] where P=(Fo^2^+2Fc^2^)/3'
_refine_ls_weighting_scheme calc
_refine_ls_wR_factor_gt 0.2028
_refine_ls_wR_factor_ref 0.2261
_reflns_number_gt 993
_reflns_number_total 1456
_reflns_threshold_expression >2sigma(I)
_cod_data_source_file c3ra41627e.txt
_cod_data_source_block 1
_cod_depositor_comments
;
The following automatic conversions were performed:

data item '_symmetry_cell_setting' value 'Orthorhombic' was changed
to 'orthorhombic' in accordance with the
/home/saulius/struct/COD-crude-data/automatic-downloads/DataCite-retrospective/RSC/depositions/lib/dictionaries/cif_core.dic
dictionary named 'cif_core.dic' version 2.4.2 last updated on
2011-04-26.

Automatic conversion script
Id: cif_fix_values 6909 2019-04-08 15:41:33Z antanas 
;
_cod_original_cell_volume 7219.2(9)
_cod_original_sg_symbol_H-M Fddd
_cod_database_code 7239067

loop_
_symmetry_equiv_pos_as_xyz
'x, y, z'
'-x+3/4, -y+3/4, z'
'-x+3/4, y, -z+3/4'
'x, -y+3/4, -z+3/4'
'x, y+1/2, z+1/2'
'-x+3/4, -y+5/4, z+1/2'
'-x+3/4, y+1/2, -z+5/4'
'x, -y+5/4, -z+5/4'
'x+1/2, y, z+1/2'
'-x+5/4, -y+3/4, z+1/2'
'-x+5/4, y, -z+5/4'
'x+1/2, -y+3/4, -z+5/4'
'x+1/2, y+1/2, z'
'-x+5/4, -y+5/4, z'
'-x+5/4, y+1/2, -z+3/4'
'x+1/2, -y+5/4, -z+3/4'
'-x, -y, -z'
'x-3/4, y-3/4, -z'
'x-3/4, -y, z-3/4'
'-x, y-3/4, z-3/4'
'-x, -y+1/2, -z+1/2'
'x-3/4, y-1/4, -z+1/2'
'x-3/4, -y+1/2, z-1/4'
'-x, y-1/4, z-1/4'
'-x+1/2, -y, -z+1/2'
'x-1/4, y-3/4, -z+1/2'
'x-1/4, -y, z-1/4'
'-x+1/2, y-3/4, z-1/4'
'-x+1/2, -y+1/2, -z'
'x-1/4, y-1/4, -z'
'x-1/4, -y+1/2, z-3/4'
'-x+1/2, y-1/4, z-3/4'

loop_
_atom_site_label
_atom_site_type_symbol
_atom_site_fract_x
_atom_site_fract_y
_atom_site_fract_z
_atom_site_U_iso_or_equiv
_atom_site_adp_type
_atom_site_occupancy
_atom_site_symmetry_multiplicity
_atom_site_calc_flag
_atom_site_refinement_flags
N1 N -0.0470(5) -0.0600(3) 0.3184(3) 0.0762(19) Uani 1 1 d .
Ag1 Ag -0.1250 -0.1250 0.3750 0.0687(6) Uani 1 4 d S
In1 In 0.1250 0.1250 0.1250 0.0475(5) Uani 1 4 d S
O1 O 0.1557(4) 0.0563(2) 0.1862(2) 0.0737(16) Uani 1 1 d .
O2 O -0.0153(4) 0.08147(19) 0.17050(19) 0.0665(14) Uani 1 1 d .
C1 C -0.0855(7) 0.0150(4) 0.2585(3) 0.082(3) Uani 1 1 d .
H1A H -0.1364 0.0409 0.2452 0.099 Uiso 1 1 calc R
C2 C 0.0907(7) -0.0273(3) 0.2593(4) 0.077(2) Uani 1 1 d .
H2A H 0.1631 -0.0300 0.2469 0.092 Uiso 1 1 calc R
C3 C -0.1160(6) -0.0211(5) 0.2987(4) 0.098(4) Uani 1 1 d .
H3A H -0.1873 -0.0182 0.3125 0.117 Uiso 1 1 calc R
C4 C 0.0550(6) -0.0631(3) 0.2984(3) 0.080(2) Uani 1 1 d .
H4A H 0.1036 -0.0904 0.3113 0.097 Uiso 1 1 calc R
C5 C 0.0563(7) 0.0518(3) 0.1953(3) 0.0605(18) Uani 1 1 d .
C6 C 0.0193(5) 0.0127(3) 0.2383(3) 0.0574(17) Uani 1 1 d .

loop_
_atom_site_aniso_label
_atom_site_aniso_U_11
_atom_site_aniso_U_22
_atom_site_aniso_U_33
_atom_site_aniso_U_23
_atom_site_aniso_U_13
_atom_site_aniso_U_12
N1 0.065(4) 0.086(4) 0.078(4) 0.034(4) 0.006(3) 0.001(3)
Ag1 0.1128(12) 0.0471(8) 0.0462(8) 0.000 0.000 0.000
In1 0.0494(7) 0.0465(7) 0.0467(7) 0.000 0.000 0.000
O1 0.048(3) 0.084(4) 0.090(4) 0.022(3) 0.001(3) -0.003(3)
O2 0.060(3) 0.069(3) 0.070(3) 0.016(3) 0.003(2) 0.015(2)
C1 0.055(4) 0.100(6) 0.091(6) 0.050(5) 0.010(4) 0.011(4)
C2 0.054(4) 0.069(5) 0.108(7) 0.037(5) 0.015(4) 0.014(4)
C3 0.048(5) 0.141(9) 0.104(7) 0.064(7) 0.022(4) 0.031(5)
C4 0.059(5) 0.081(5) 0.101(6) 0.028(5) 0.003(4) 0.013(4)
C5 0.080(5) 0.048(4) 0.053(4) 0.002(3) 0.018(4) -0.002(4)
C6 0.051(4) 0.061(4) 0.060(4) 0.016(3) 0.003(3) 0.006(3)

loop_
_atom_type_symbol
_atom_type_description
_atom_type_scat_dispersion_real
_atom_type_scat_dispersion_imag
_atom_type_scat_source
C C 0.0033 0.0016 'International Tables Vol C Tables 4.2.6.8 and 6.1.1.4'
H H 0.0000 0.0000 'International Tables Vol C Tables 4.2.6.8 and 6.1.1.4'
N N 0.0061 0.0033 'International Tables Vol C Tables 4.2.6.8 and 6.1.1.4'
O O 0.0106 0.0060 'International Tables Vol C Tables 4.2.6.8 and 6.1.1.4'
Ag Ag -0.8971 1.1015 'International Tables Vol C Tables 4.2.6.8 and 6.1.1.4'
In In -0.7276 1.3100 'International Tables Vol C Tables 4.2.6.8 and 6.1.1.4'

loop_
_geom_angle_atom_site_label_1
_geom_angle_atom_site_label_2
_geom_angle_atom_site_label_3
_geom_angle
_geom_angle_site_symmetry_1
_geom_angle_site_symmetry_3
C4 N1 C3 117.9(7) . .
C4 N1 Ag1 125.3(5) . .
C3 N1 Ag1 116.0(5) . .
N1 Ag1 N1 131.9(3) 2_445 3_455
N1 Ag1 N1 96.4(3) 2_445 4_545
N1 Ag1 N1 102.8(4) 3_455 4_545
N1 Ag1 N1 102.8(4) 2_445 .
N1 Ag1 N1 96.4(3) 3_455 .
N1 Ag1 N1 131.9(3) 4_545 .
O1 In1 O1 161.3(3) 11_454 14_445
O1 In1 O1 89.1(3) 11_454 .
O1 In1 O1 93.9(3) 14_445 .
O1 In1 O1 93.9(3) 11_454 8_544
O1 In1 O1 89.1(3) 14_445 8_544
O1 In1 O1 161.3(3) . 8_544
O1 In1 O2 141.63(17) 11_454 14_445
O1 In1 O2 57.03(17) 14_445 14_445
O1 In1 O2 81.72(18) . 14_445
O1 In1 O2 84.51(18) 8_544 14_445
O1 In1 O2 84.51(18) 11_454 .
O1 In1 O2 81.72(18) 14_445 .
O1 In1 O2 57.03(17) . .
O1 In1 O2 141.63(17) 8_544 .
O2 In1 O2 119.4(2) 14_445 .
O1 In1 O2 57.03(17) 11_454 11_454
O1 In1 O2 141.63(17) 14_445 11_454
O1 In1 O2 84.51(18) . 11_454
O1 In1 O2 81.72(18) 8_544 11_454
O2 In1 O2 84.9(2) 14_445 11_454
O2 In1 O2 126.6(2) . 11_454
O1 In1 O2 81.72(18) 11_454 8_544
O1 In1 O2 84.51(18) 14_445 8_544
O1 In1 O2 141.63(17) . 8_544
O1 In1 O2 57.03(17) 8_544 8_544
O2 In1 O2 126.6(2) 14_445 8_544
O2 In1 O2 84.9(2) . 8_544
O2 In1 O2 119.4(2) 11_454 8_544
O1 In1 C5 170.7(2) 11_454 14_445
O1 In1 C5 27.9(2) 14_445 14_445
O1 In1 C5 87.4(2) . 14_445
O1 In1 C5 86.7(2) 8_544 14_445
O2 In1 C5 29.2(2) 14_445 14_445
O2 In1 C5 100.7(2) . 14_445
O2 In1 C5 114.0(2) 11_454 14_445
O2 In1 C5 106.3(2) 8_544 14_445
O1 In1 C5 27.9(2) 11_454 11_454
O1 In1 C5 170.7(2) 14_445 11_454
O1 In1 C5 86.7(2) . 11_454
O1 In1 C5 87.4(2) 8_544 11_454
O2 In1 C5 114.0(2) 14_445 11_454
O2 In1 C5 106.3(2) . 11_454
O2 In1 C5 29.2(2) 11_454 11_454
O2 In1 C5 100.7(2) 8_544 11_454
C5 In1 C5 143.2(4) 14_445 11_454
O1 In1 C5 87.4(2) 11_454 8_544
O1 In1 C5 86.7(2) 14_445 8_544
O1 In1 C5 170.7(2) . 8_544
O1 In1 C5 27.9(2) 8_544 8_544
O2 In1 C5 106.3(2) 14_445 8_544
O2 In1 C5 114.0(2) . 8_544
O2 In1 C5 100.7(2) 11_454 8_544
O2 In1 C5 29.2(2) 8_544 8_544
C5 In1 C5 97.4(3) 14_445 8_544
C5 In1 C5 94.1(3) 11_454 8_544
O1 In1 C5 86.7(2) 11_454 .
O1 In1 C5 87.4(2) 14_445 .
O1 In1 C5 27.9(2) . .
O1 In1 C5 170.7(2) 8_544 .
O2 In1 C5 100.7(2) 14_445 .
O2 In1 C5 29.2(2) . .
O2 In1 C5 106.3(2) 11_454 .
O2 In1 C5 114.0(2) 8_544 .
C5 In1 C5 94.1(3) 14_445 .
C5 In1 C5 97.4(3) 11_454 .
C5 In1 C5 143.2(4) 8_544 .
C5 O1 In1 91.9(4) . .
C5 O2 In1 89.9(4) . .
C6 C1 C3 120.0(7) . .
C6 C1 H1A 120.0 . .
C3 C1 H1A 120.0 . .
C4 C2 C6 120.3(7) . .
C4 C2 H2A 119.8 . .
C6 C2 H2A 119.8 . .
N1 C3 C1 122.4(7) . .
N1 C3 H3A 118.8 . .
C1 C3 H3A 118.8 . .
N1 C4 C2 122.1(7) . .
N1 C4 H4A 119.0 . .
C2 C4 H4A 119.0 . .
O1 C5 O2 121.2(6) . .
O1 C5 C6 118.9(7) . .
O2 C5 C6 119.9(7) . .
O1 C5 In1 60.3(4) . .
O2 C5 In1 61.0(3) . .
C6 C5 In1 176.2(5) . .
C1 C6 C2 117.2(7) . .
C1 C6 C5 121.6(6) . .
C2 C6 C5 121.2(7) . .

loop_
_geom_bond_atom_site_label_1
_geom_bond_atom_site_label_2
_geom_bond_distance
_geom_bond_site_symmetry_2
N1 C4 1.331(9) .
N1 C3 1.337(10) .
N1 Ag1 2.303(6) .
Ag1 N1 2.303(6) 2_445
Ag1 N1 2.303(6) 3_455
Ag1 N1 2.303(6) 4_545
In1 O1 2.276(5) 11_454
In1 O1 2.276(5) 14_445
In1 O1 2.276(5) .
In1 O1 2.276(5) 8_544
In1 O2 2.290(5) 14_445
In1 O2 2.290(5) .
In1 O2 2.290(5) 11_454
In1 O2 2.290(5) 8_544
In1 C5 2.620(7) 14_445
In1 C5 2.620(7) 11_454
In1 C5 2.620(7) 8_544
In1 C5 2.620(7) .
O1 C5 1.225(9) .
O2 C5 1.277(8) .
C1 C6 1.363(10) .
C1 C3 1.378(11) .
C1 H1A 0.9300 .
C2 C4 1.372(10) .
C2 C6 1.384(9) .
C2 H2A 0.9300 .
C3 H3A 0.9300 .
C4 H4A 0.9300 .
C5 C6 1.497(9) .

loop_
_platon_squeeze_void_nr
_platon_squeeze_void_average_x
_platon_squeeze_void_average_y
_platon_squeeze_void_average_z
_platon_squeeze_void_volume
_platon_squeeze_void_count_electrons
1 -0.040 0.125 0.875 359.4 6.6
2 -0.039 0.125 0.375 359.4 6.6
3 0.017 0.375 0.125 359.4 6.3
4 0.020 0.375 0.625 359.4 6.3
5 -0.040 0.625 0.375 359.4 6.6
6 -0.039 0.625 0.875 359.4 6.6
7 0.017 0.875 0.625 359.4 6.3
8 0.020 0.875 0.125 359.4 6.3
